data_4127564
loop_
_publ_author_name
'Alharis, Raed A.'
'McMullin, Claire L.'
'Davies, David L.'
'Singh, Kuldip'
'Macgregor, Stuart A.'

_publ_section_title
;
 The Importance of Kinetic and Thermodynamic Control when Assessing
 Mechanisms of Carboxylate-Assisted C-H Activation.
;
_journal_issue 22
_journal_name_full 'Journal of the American Chemical Society'
_journal_page_first 8896
_journal_page_last 8906
_journal_paper_doi 10.1021/jacs.9b02073
_journal_volume 141
_journal_year 2019
_chemical_formula_moiety 'C20 H24 Cl N2 Rh, 0.5(C H2 Cl2)'
_chemical_formula_sum 'C20.5 H25 Cl2 N2 Rh'
_chemical_formula_weight 473.23
_space_group_IT_number 14
_space_group_name_Hall '-P 2ybc'
_space_group_name_H-M_alt 'P 1 21/c 1'
_symmetry_cell_setting monoclinic
_symmetry_space_group_name_Hall '-P 2ybc'
_symmetry_space_group_name_H-M 'P 1 21/c 1'
_atom_sites_solution_hydrogens geom
_atom_sites_solution_primary direct
_atom_sites_solution_secondary difmap
_audit_creation_method SHELXL-97
_cell_angle_alpha 90.00
_cell_angle_beta 92.946(4)
_cell_angle_gamma 90.00
_cell_formula_units_Z 8
_cell_length_a 7.4249(10)
_cell_length_b 20.189(3)
_cell_length_c 27.124(4)
_cell_measurement_reflns_used 964
_cell_measurement_temperature 150(2)
_cell_measurement_theta_max 23.381
_cell_measurement_theta_min 2.471
_cell_volume 4060.5(10)
_computing_cell_refinement 'Bruker SMART'
_computing_data_collection 'Bruker SMART'
_computing_data_reduction 'Bruker SHELXTL'
_computing_molecular_graphics 'Bruker SHELXTL'
_computing_publication_material 'Bruker SHELXTL'
_computing_structure_refinement 'SHELXL-97 (Sheldrick, 1997)'
_computing_structure_solution 'SHELXS-97 (Sheldrick, 1990)'
_diffrn_ambient_temperature 150(2)
_diffrn_measured_fraction_theta_full 0.999
_diffrn_measured_fraction_theta_max 0.999
_diffrn_measurement_device_type 'Bruker Apex 2000 CCD area detector'
_diffrn_measurement_method 'phi and omega scans'
_diffrn_radiation_monochromator graphite
_diffrn_radiation_source 'fine-focus sealed tube'
_diffrn_radiation_type MoK\a
_diffrn_radiation_wavelength 0.71073
_diffrn_reflns_av_R_equivalents 0.1324
_diffrn_reflns_av_sigmaI/netI 0.1418
_diffrn_reflns_limit_h_max 9
_diffrn_reflns_limit_h_min -9
_diffrn_reflns_limit_k_max 24
_diffrn_reflns_limit_k_min -24
_diffrn_reflns_limit_l_max 33
_diffrn_reflns_limit_l_min -33
_diffrn_reflns_number 31644
_diffrn_reflns_theta_full 26.00
_diffrn_reflns_theta_max 26.00
_diffrn_reflns_theta_min 1.50
_exptl_absorpt_coefficient_mu 1.110
_exptl_absorpt_correction_T_max 0.831
_exptl_absorpt_correction_T_min 0.643
_exptl_absorpt_correction_type empirical
_exptl_absorpt_process_details
;
absorption correction based on 6315 reflections(SADABS);Rint 0.1075 before
correction and 0.0573 after.
;
_exptl_crystal_colour orange
_exptl_crystal_density_diffrn 1.548
_exptl_crystal_density_method 'not measured'
_exptl_crystal_description plate
_exptl_crystal_F_000 1928
_exptl_crystal_size_max 0.25
_exptl_crystal_size_mid 0.19
_exptl_crystal_size_min 0.03
_refine_diff_density_max 0.888
_refine_diff_density_min -0.912
_refine_diff_density_rms 0.135
_refine_ls_extinction_method none
_refine_ls_goodness_of_fit_ref 0.855
_refine_ls_hydrogen_treatment constr
_refine_ls_matrix_type full
_refine_ls_number_parameters 472
_refine_ls_number_reflns 7969
_refine_ls_number_restraints 0
_refine_ls_restrained_S_all 0.855
_refine_ls_R_factor_all 0.1003
_refine_ls_R_factor_gt 0.0557
_refine_ls_shift/su_max 0.001
_refine_ls_shift/su_mean 0.000
_refine_ls_structure_factor_coef Fsqd
_refine_ls_weighting_details 'calc w=1/[\s^2^(Fo^2^)+(0.0166P)^2^+0.0000P] where P=(Fo^2^+2Fc^2^)/3'
_refine_ls_weighting_scheme calc
_refine_ls_wR_factor_gt 0.0839
_refine_ls_wR_factor_ref 0.0948
_reflns_number_gt 5024
_reflns_number_total 7969
_reflns_threshold_expression >2sigma(I)
_cod_data_source_file ja9b02073_si_003.cif
_cod_data_source_block 1b-Me_13098
_cod_depositor_comments
;
The following automatic conversions were performed:

'_symmetry_cell_setting' value 'Monoclinic' changed to 'monoclinic'
according to
/home/data/users/saulius/crontab/automatic-downloads/current/ACS/lib/dictionaries/cif_core.dic
dictionary named 'cif_core.dic' version 2.4.2 from 2011-04-26.

Automatic conversion script
Id: cif_fix_values 4973 2017-02-22 13:04:09Z antanas 

2020-05-08
Z value and formula fixed to values more according to usual
chemical conventions.                 miguel
;
_cod_original_formula_sum 'C41 H50 Cl4 N4 Rh2'
_cod_original_formula_weight 946.47
_cod_original_formula_moiety '2(C20 H24 Cl N2 Rh), C H2 Cl2'
_cod_original_formula_units_Z 4
_cod_original_cell_volume 4060.6(10)
_cod_original_sg_symbol_H-M P2(1)/c
_cod_database_code 4127564

loop_
_symmetry_equiv_pos_as_xyz
'x, y, z'
'-x, y+1/2, -z+1/2'
'-x, -y, -z'
'x, -y-1/2, z-1/2'

loop_
_atom_site_label
_atom_site_type_symbol
_atom_site_fract_x
_atom_site_fract_y
_atom_site_fract_z
_atom_site_U_iso_or_equiv
_atom_site_adp_type
_atom_site_occupancy
_atom_site_symmetry_multiplicity
_atom_site_calc_flag
_atom_site_refinement_flags
Rh1 Rh 0.01742(6) 0.38269(2) 0.283135(16) 0.01948(12) Uani 1 1 d .
Cl1 Cl -0.27928(18) 0.41328(7) 0.25136(5) 0.0265(4) Uani 1 1 d .
N1 N -0.0783(6) 0.2885(2) 0.29875(16) 0.0220(11) Uani 1 1 d .
N2 N -0.1479(6) 0.2816(2) 0.34411(16) 0.0186(11) Uani 1 1 d .
C1 C -0.0941(7) 0.2290(3) 0.2777(2) 0.0264(15) Uani 1 1 d .
H1 H -0.0550 0.2184 0.2459 0.032 Uiso 1 1 calc R
C2 C -0.1764(8) 0.1844(3) 0.3091(2) 0.0293(15) Uani 1 1 d .
H2 H -0.2041 0.1392 0.3026 0.035 Uiso 1 1 calc R
C3 C -0.2086(7) 0.2193(3) 0.3508(2) 0.0254(14) Uani 1 1 d .
H3 H -0.2634 0.2029 0.3793 0.031 Uiso 1 1 calc R
C4 C -0.1508(7) 0.3399(3) 0.3734(2) 0.0207(14) Uani 1 1 d .
C5 C -0.2251(7) 0.3401(3) 0.4192(2) 0.0238(14) Uani 1 1 d .
H5 H -0.2721 0.3006 0.4327 0.029 Uiso 1 1 calc R
C6 C -0.2290(8) 0.3990(3) 0.4447(2) 0.0271(15) Uani 1 1 d .
H6 H -0.2792 0.3999 0.4762 0.033 Uiso 1 1 calc R
C7 C -0.1625(8) 0.4561(3) 0.4258(2) 0.0285(15) Uani 1 1 d .
C8 C -0.0839(7) 0.4541(3) 0.3799(2) 0.0246(14) Uani 1 1 d .
H8 H -0.0330 0.4935 0.3674 0.030 Uiso 1 1 calc R
C9 C -0.0780(7) 0.3964(3) 0.35223(19) 0.0196(13) Uani 1 1 d .
C10 C 0.2104(7) 0.3651(3) 0.2234(2) 0.0214(14) Uani 1 1 d .
C11 C 0.2940(7) 0.3571(3) 0.2724(2) 0.0219(14) Uani 1 1 d .
C12 C 0.2885(7) 0.4194(3) 0.2973(2) 0.0223(14) Uani 1 1 d .
C13 C 0.1878(7) 0.4638(3) 0.2659(2) 0.0219(14) Uani 1 1 d .
C14 C 0.1466(7) 0.4295(3) 0.2199(2) 0.0242(15) Uani 1 1 d .
C15 C 0.1945(8) 0.3118(3) 0.1847(2) 0.0368(17) Uani 1 1 d .
H15A H 0.0722 0.3119 0.1693 0.055 Uiso 1 1 calc R
H15B H 0.2193 0.2686 0.2000 0.055 Uiso 1 1 calc R
H15C H 0.2818 0.3201 0.1595 0.055 Uiso 1 1 calc R
C16 C 0.3925(8) 0.2962(3) 0.2908(2) 0.0341(17) Uani 1 1 d .
H16A H 0.5106 0.2941 0.2763 0.051 Uiso 1 1 calc R
H16B H 0.3222 0.2568 0.2812 0.051 Uiso 1 1 calc R
H16C H 0.4089 0.2981 0.3269 0.051 Uiso 1 1 calc R
C17 C 0.3777(7) 0.4354(3) 0.3463(2) 0.0275(15) Uani 1 1 d .
H17A H 0.3907 0.3949 0.3660 0.041 Uiso 1 1 calc R
H17B H 0.3040 0.4675 0.3634 0.041 Uiso 1 1 calc R
H17C H 0.4970 0.4544 0.3416 0.041 Uiso 1 1 calc R
C18 C 0.1600(8) 0.5364(3) 0.2741(2) 0.0327(16) Uani 1 1 d .
H18A H 0.1511 0.5449 0.3095 0.049 Uiso 1 1 calc R
H18B H 0.0485 0.5507 0.2563 0.049 Uiso 1 1 calc R
H18C H 0.2622 0.5611 0.2619 0.049 Uiso 1 1 calc R
C19 C 0.0498(8) 0.4602(3) 0.1753(2) 0.0324(16) Uani 1 1 d .
H19A H 0.1365 0.4842 0.1559 0.049 Uiso 1 1 calc R
H19B H -0.0421 0.4911 0.1861 0.049 Uiso 1 1 calc R
H19C H -0.0081 0.4254 0.1550 0.049 Uiso 1 1 calc R
C20 C -0.1763(9) 0.5222(3) 0.4528(2) 0.0428(19) Uani 1 1 d .
H20A H -0.2658 0.5504 0.4353 0.064 Uiso 1 1 calc R
H20B H -0.0587 0.5443 0.4541 0.064 Uiso 1 1 calc R
H20C H -0.2132 0.5142 0.4865 0.064 Uiso 1 1 calc R
Rh1A Rh 0.35573(6) 0.33118(2) 0.003021(16) 0.01848(12) Uani 1 1 d .
Cl1A Cl 0.62909(19) 0.34317(7) -0.03945(5) 0.0272(4) Uani 1 1 d .
N1A N 0.4320(6) 0.4080(2) 0.05155(16) 0.0187(11) Uani 1 1 d .
N2A N 0.5140(6) 0.3880(2) 0.09465(16) 0.0212(11) Uani 1 1 d .
C1A C 0.4120(7) 0.4731(3) 0.0553(2) 0.0251(14) Uani 1 1 d .
H1A H 0.3595 0.5007 0.0302 0.030 Uiso 1 1 calc R
C2A C 0.4785(8) 0.4952(3) 0.1014(2) 0.0290(16) Uani 1 1 d .
H2A H 0.4789 0.5394 0.1135 0.035 Uiso 1 1 calc R
C3A C 0.5430(7) 0.4400(3) 0.1254(2) 0.0262(15) Uani 1 1 d .
H3A H 0.5981 0.4385 0.1578 0.031 Uiso 1 1 calc R
C4A C 0.5557(7) 0.3191(3) 0.0982(2) 0.0227(14) Uani 1 1 d .
C5A C 0.6507(7) 0.2926(3) 0.1390(2) 0.0278(15) Uani 1 1 d .
H5A H 0.6864 0.3197 0.1664 0.033 Uiso 1 1 calc R
C6A C 0.6916(8) 0.2265(3) 0.1388(2) 0.0311(16) Uani 1 1 d .
H6A H 0.7558 0.2076 0.1665 0.037 Uiso 1 1 calc R
C7A C 0.6405(8) 0.1861(3) 0.0983(2) 0.0277(15) Uani 1 1 d .
C8A C 0.5443(7) 0.2155(3) 0.0585(2) 0.0234(14) Uani 1 1 d .
H8A H 0.5092 0.1885 0.0310 0.028 Uiso 1 1 calc R
C9A C 0.4975(7) 0.2818(3) 0.0570(2) 0.0214(14) Uani 1 1 d .
C10A C 0.1077(7) 0.3691(3) -0.0389(2) 0.0211(14) Uani 1 1 d .
C11A C 0.0705(7) 0.3386(3) 0.0081(2) 0.0206(13) Uani 1 1 d .
C12A C 0.1162(7) 0.2706(3) 0.0061(2) 0.0200(13) Uani 1 1 d .
C13A C 0.2016(7) 0.2600(3) -0.0397(2) 0.0219(14) Uani 1 1 d .
C14A C 0.1876(7) 0.3212(3) -0.06709(19) 0.0229(14) Uani 1 1 d .
C15A C 0.0624(7) 0.4383(3) -0.0533(2) 0.0302(16) Uani 1 1 d .
H15D H 0.0863 0.4677 -0.0249 0.045 Uiso 1 1 calc R
H15E H -0.0655 0.4410 -0.0640 0.045 Uiso 1 1 calc R
H15F H 0.1364 0.4520 -0.0804 0.045 Uiso 1 1 calc R
C16A C -0.0226(7) 0.3721(3) 0.04891(19) 0.0278(15) Uani 1 1 d .
H16D H -0.1513 0.3766 0.0396 0.042 Uiso 1 1 calc R
H16E H 0.0301 0.4161 0.0547 0.042 Uiso 1 1 calc R
H16F H -0.0075 0.3456 0.0791 0.042 Uiso 1 1 calc R
C17A C 0.0781(8) 0.2186(3) 0.0434(2) 0.0367(17) Uani 1 1 d .
H17D H 0.0756 0.2389 0.0761 0.055 Uiso 1 1 calc R
H17E H 0.1727 0.1847 0.0436 0.055 Uiso 1 1 calc R
H17F H -0.0390 0.1981 0.0348 0.055 Uiso 1 1 calc R
C18A C 0.2665(8) 0.1949(3) -0.0593(2) 0.0363(17) Uani 1 1 d .
H18D H 0.2699 0.1618 -0.0329 0.054 Uiso 1 1 calc R
H18E H 0.3878 0.2006 -0.0714 0.054 Uiso 1 1 calc R
H18F H 0.1841 0.1801 -0.0865 0.054 Uiso 1 1 calc R
C19A C 0.2529(8) 0.3293(3) -0.11816(19) 0.0336(16) Uani 1 1 d .
H19D H 0.2352 0.3753 -0.1289 0.050 Uiso 1 1 calc R
H19E H 0.1849 0.2997 -0.1409 0.050 Uiso 1 1 calc R
H19F H 0.3814 0.3182 -0.1181 0.050 Uiso 1 1 calc R
C20A C 0.6861(9) 0.1135(3) 0.0983(2) 0.0435(18) Uani 1 1 d .
H20D H 0.8172 0.1080 0.1024 0.065 Uiso 1 1 calc R
H20E H 0.6425 0.0937 0.0670 0.065 Uiso 1 1 calc R
H20F H 0.6285 0.0916 0.1256 0.065 Uiso 1 1 calc R
C21 C 0.3229(9) 0.0763(4) 0.2046(2) 0.053(2) Uani 1 1 d .
H21A H 0.4446 0.0694 0.1922 0.063 Uiso 1 1 calc R
H21B H 0.2609 0.0329 0.2042 0.063 Uiso 1 1 calc R
Cl2 Cl 0.3446(3) 0.10530(10) 0.26545(7) 0.0693(6) Uani 1 1 d .
Cl3 Cl 0.2036(3) 0.12999(9) 0.16512(7) 0.0648(6) Uani 1 1 d .

loop_
_atom_site_aniso_label
_atom_site_aniso_U_11
_atom_site_aniso_U_22
_atom_site_aniso_U_33
_atom_site_aniso_U_23
_atom_site_aniso_U_13
_atom_site_aniso_U_12
Rh1 0.0166(3) 0.0234(3) 0.0185(3) 0.0018(2) 0.00146(19) -0.0019(2)
Cl1 0.0185(8) 0.0369(9) 0.0240(8) 0.0035(7) -0.0012(7) 0.0008(7)
N1 0.022(3) 0.025(3) 0.019(3) 0.000(2) 0.002(2) 0.000(2)
N2 0.019(3) 0.020(3) 0.017(3) 0.002(2) 0.001(2) -0.002(2)
C1 0.029(4) 0.031(4) 0.019(3) -0.006(3) -0.001(3) 0.000(3)
C2 0.037(4) 0.016(3) 0.035(4) -0.006(3) -0.004(3) -0.002(3)
C3 0.022(3) 0.023(3) 0.031(4) 0.002(3) 0.001(3) -0.003(3)
C4 0.014(3) 0.026(4) 0.021(3) -0.006(3) -0.001(3) 0.004(3)
C5 0.026(4) 0.023(4) 0.023(3) 0.001(3) 0.006(3) -0.001(3)
C6 0.033(4) 0.040(4) 0.010(3) -0.004(3) 0.007(3) -0.005(3)
C7 0.029(4) 0.032(4) 0.025(4) -0.003(3) 0.000(3) -0.002(3)
C8 0.021(3) 0.024(4) 0.029(4) 0.002(3) -0.003(3) -0.002(3)
C9 0.017(3) 0.026(4) 0.015(3) -0.001(3) 0.000(2) -0.003(3)
C10 0.012(3) 0.030(4) 0.023(3) 0.000(3) 0.012(3) -0.003(3)
C11 0.013(3) 0.021(3) 0.032(4) 0.006(3) 0.008(3) -0.002(3)
C12 0.014(3) 0.022(4) 0.031(4) 0.011(3) 0.006(3) -0.005(3)
C13 0.014(3) 0.026(4) 0.026(4) 0.007(3) 0.003(3) -0.006(3)
C14 0.020(3) 0.034(4) 0.019(3) 0.004(3) 0.005(3) -0.007(3)
C15 0.032(4) 0.042(4) 0.037(4) -0.003(3) 0.009(3) -0.003(3)
C16 0.029(4) 0.030(4) 0.044(4) 0.007(3) 0.006(3) -0.003(3)
C17 0.023(4) 0.028(4) 0.032(4) 0.006(3) -0.001(3) -0.005(3)
C18 0.035(4) 0.026(4) 0.036(4) 0.011(3) -0.002(3) -0.008(3)
C19 0.027(4) 0.044(4) 0.026(4) 0.004(3) 0.001(3) -0.002(3)
C20 0.053(5) 0.039(4) 0.036(4) -0.008(3) 0.005(4) 0.003(4)
Rh1A 0.0161(2) 0.0228(3) 0.0164(2) -0.0009(2) -0.00064(19) 0.0014(2)
Cl1A 0.0187(8) 0.0397(10) 0.0236(8) -0.0022(7) 0.0038(6) 0.0002(7)
N1A 0.013(3) 0.027(3) 0.016(3) 0.000(2) 0.003(2) 0.000(2)
N2A 0.013(3) 0.029(3) 0.021(3) 0.000(2) -0.002(2) 0.001(2)
C1A 0.024(4) 0.026(4) 0.026(4) -0.002(3) 0.004(3) -0.002(3)
C2A 0.023(4) 0.027(4) 0.037(4) -0.010(3) 0.004(3) -0.004(3)
C3A 0.023(4) 0.035(4) 0.020(3) -0.011(3) -0.001(3) -0.005(3)
C4A 0.018(3) 0.027(4) 0.022(3) -0.001(3) 0.000(3) 0.002(3)
C5A 0.023(4) 0.041(4) 0.018(3) -0.003(3) -0.003(3) -0.005(3)
C6A 0.025(4) 0.042(4) 0.025(4) 0.018(3) -0.004(3) 0.004(3)
C7A 0.022(3) 0.037(4) 0.025(4) 0.007(3) 0.007(3) 0.005(3)
C8A 0.025(4) 0.029(4) 0.016(3) 0.004(3) 0.008(3) -0.005(3)
C9A 0.019(3) 0.026(4) 0.019(3) 0.002(3) 0.005(3) 0.001(3)
C10A 0.013(3) 0.029(4) 0.022(3) 0.001(3) -0.001(3) -0.001(3)
C11A 0.012(3) 0.025(4) 0.024(3) 0.001(3) 0.001(3) 0.007(3)
C12A 0.015(3) 0.025(3) 0.020(3) -0.001(3) 0.000(3) -0.007(3)
C13A 0.013(3) 0.022(3) 0.029(4) -0.007(3) -0.009(3) 0.002(3)
C14A 0.015(3) 0.039(4) 0.015(3) -0.008(3) -0.005(2) 0.001(3)
C15A 0.023(4) 0.042(4) 0.025(4) 0.005(3) 0.000(3) 0.007(3)
C16A 0.025(4) 0.038(4) 0.022(3) 0.006(3) 0.006(3) 0.000(3)
C17A 0.031(4) 0.034(4) 0.044(4) 0.008(3) 0.002(3) -0.004(3)
C18A 0.025(4) 0.043(4) 0.040(4) -0.019(3) -0.008(3) 0.004(3)
C19A 0.030(4) 0.048(4) 0.023(3) -0.005(3) 0.000(3) -0.002(3)
C20A 0.046(5) 0.043(5) 0.041(4) 0.014(4) 0.005(4) 0.012(4)
C21 0.041(5) 0.074(6) 0.043(5) -0.018(4) 0.006(4) 0.006(4)
Cl2 0.0776(16) 0.0736(16) 0.0561(13) -0.0305(11) -0.0018(12) -0.0057(12)
Cl3 0.0914(17) 0.0396(12) 0.0633(14) 0.0045(10) 0.0031(12) -0.0126(11)

loop_
_atom_type_symbol
_atom_type_description
_atom_type_scat_dispersion_real
_atom_type_scat_dispersion_imag
_atom_type_scat_source
C C 0.0033 0.0016 'International Tables Vol C Tables 4.2.6.8 and 6.1.1.4'
H H 0.0000 0.0000 'International Tables Vol C Tables 4.2.6.8 and 6.1.1.4'
N N 0.0061 0.0033 'International Tables Vol C Tables 4.2.6.8 and 6.1.1.4'
Cl Cl 0.1484 0.1585 'International Tables Vol C Tables 4.2.6.8 and 6.1.1.4'
Rh Rh -1.1178 0.9187 'International Tables Vol C Tables 4.2.6.8 and 6.1.1.4'

loop_
_geom_angle_atom_site_label_1
_geom_angle_atom_site_label_2
_geom_angle_atom_site_label_3
_geom_angle
C9 Rh1 N1 78.5(2)
C9 Rh1 C13 109.4(2)
N1 Rh1 C13 163.24(19)
C9 Rh1 C11 122.1(2)
N1 Rh1 C11 98.41(19)
C13 Rh1 C11 64.8(2)
C9 Rh1 C12 98.8(2)
N1 Rh1 C12 127.01(19)
C13 Rh1 C12 38.67(19)
C11 Rh1 C12 38.7(2)
C9 Rh1 C14 146.1(2)
N1 Rh1 C14 135.4(2)
C13 Rh1 C14 38.73(19)
C11 Rh1 C14 62.9(2)
C12 Rh1 C14 63.6(2)
C9 Rh1 C10 160.3(2)
N1 Rh1 C10 103.83(19)
C13 Rh1 C10 63.7(2)
C11 Rh1 C10 38.34(19)
C12 Rh1 C10 63.9(2)
C14 Rh1 C10 36.18(19)
C9 Rh1 Cl1 86.57(15)
N1 Rh1 Cl1 89.51(13)
C13 Rh1 Cl1 105.45(16)
C11 Rh1 Cl1 151.21(16)
C12 Rh1 Cl1 143.46(15)
C14 Rh1 Cl1 92.17(15)
C10 Rh1 Cl1 112.89(15)
C1 N1 N2 105.4(5)
C1 N1 Rh1 139.4(4)
N2 N1 Rh1 115.2(3)
C3 N2 N1 111.2(5)
C3 N2 C4 132.9(5)
N1 N2 C4 115.8(4)
N1 C1 C2 110.5(5)
N1 C1 H1 124.7
C2 C1 H1 124.7
C3 C2 C1 105.8(5)
C3 C2 H2 127.1
C1 C2 H2 127.1
N2 C3 C2 107.1(5)
N2 C3 H3 126.5
C2 C3 H3 126.5
C5 C4 C9 123.1(5)
C5 C4 N2 121.4(5)
C9 C4 N2 115.5(5)
C6 C5 C4 118.2(5)
C6 C5 H5 120.9
C4 C5 H5 120.9
C7 C6 C5 121.6(5)
C7 C6 H6 119.2
C5 C6 H6 119.2
C6 C7 C8 119.0(6)
C6 C7 C20 121.5(5)
C8 C7 C20 119.5(6)
C9 C8 C7 122.0(5)
C9 C8 H8 119.0
C7 C8 H8 119.0
C8 C9 C4 116.1(5)
C8 C9 Rh1 128.9(4)
C4 C9 Rh1 115.0(4)
C14 C10 C11 107.3(5)
C14 C10 C15 127.5(6)
C11 C10 C15 125.2(5)
C14 C10 Rh1 70.9(3)
C11 C10 Rh1 67.4(3)
C15 C10 Rh1 126.0(4)
C12 C11 C10 108.3(5)
C12 C11 C16 126.1(5)
C10 C11 C16 125.1(5)
C12 C11 Rh1 71.0(3)
C10 C11 Rh1 74.3(3)
C16 C11 Rh1 127.1(4)
C13 C12 C11 107.4(5)
C13 C12 C17 126.4(5)
C11 C12 C17 126.2(5)
C13 C12 Rh1 69.7(3)
C11 C12 Rh1 70.3(3)
C17 C12 Rh1 126.9(4)
C12 C13 C14 107.2(5)
C12 C13 C18 126.9(5)
C14 C13 C18 124.9(5)
C12 C13 Rh1 71.6(3)
C14 C13 Rh1 73.8(3)
C18 C13 Rh1 129.1(4)
C10 C14 C13 109.5(5)
C10 C14 C19 126.1(5)
C13 C14 C19 124.5(5)
C10 C14 Rh1 72.9(3)
C13 C14 Rh1 67.5(3)
C19 C14 Rh1 126.0(4)
C10 C15 H15A 109.5
C10 C15 H15B 109.5
H15A C15 H15B 109.5
C10 C15 H15C 109.5
H15A C15 H15C 109.5
H15B C15 H15C 109.5
C11 C16 H16A 109.5
C11 C16 H16B 109.5
H16A C16 H16B 109.5
C11 C16 H16C 109.5
H16A C16 H16C 109.5
H16B C16 H16C 109.5
C12 C17 H17A 109.5
C12 C17 H17B 109.5
H17A C17 H17B 109.5
C12 C17 H17C 109.5
H17A C17 H17C 109.5
H17B C17 H17C 109.5
C13 C18 H18A 109.5
C13 C18 H18B 109.5
H18A C18 H18B 109.5
C13 C18 H18C 109.5
H18A C18 H18C 109.5
H18B C18 H18C 109.5
C14 C19 H19A 109.5
C14 C19 H19B 109.5
H19A C19 H19B 109.5
C14 C19 H19C 109.5
H19A C19 H19C 109.5
H19B C19 H19C 109.5
C7 C20 H20A 109.5
C7 C20 H20B 109.5
H20A C20 H20B 109.5
C7 C20 H20C 109.5
H20A C20 H20C 109.5
H20B C20 H20C 109.5
C9A Rh1A N1A 78.2(2)
C9A Rh1A C11A 118.0(2)
N1A Rh1A C11A 98.31(19)
C9A Rh1A C13A 107.8(2)
N1A Rh1A C13A 163.28(19)
C11A Rh1A C13A 65.0(2)
C9A Rh1A C12A 95.3(2)
N1A Rh1A C12A 126.24(18)
C11A Rh1A C12A 38.47(19)
C13A Rh1A C12A 39.07(19)
C9A Rh1A C14A 145.2(2)
N1A Rh1A C14A 136.5(2)
C11A Rh1A C14A 63.1(2)
C13A Rh1A C14A 38.5(2)
C12A Rh1A C14A 63.6(2)
C9A Rh1A C10A 156.4(2)
N1A Rh1A C10A 104.69(19)
C11A Rh1A C10A 38.68(18)
C13A Rh1A C10A 63.5(2)
C12A Rh1A C10A 63.8(2)
C14A Rh1A C10A 36.04(18)
C9A Rh1A Cl1A 88.61(15)
N1A Rh1A Cl1A 91.08(12)
C11A Rh1A Cl1A 153.05(15)
C13A Rh1A Cl1A 104.48(15)
C12A Rh1A Cl1A 142.52(15)
C14A Rh1A Cl1A 92.88(14)
C10A Rh1A Cl1A 114.47(14)
C1A N1A N2A 106.0(5)
C1A N1A Rh1A 139.0(4)
N2A N1A Rh1A 114.7(3)
C3A N2A N1A 110.6(5)
C3A N2A C4A 133.5(5)
N1A N2A C4A 115.8(4)
N1A C1A C2A 110.6(5)
N1A C1A H1A 124.7
C2A C1A H1A 124.7
C3A C2A C1A 105.4(5)
C3A C2A H2A 127.3
C1A C2A H2A 127.3
N2A C3A C2A 107.4(5)
N2A C3A H3A 126.3
C2A C3A H3A 126.3
C5A C4A C9A 123.6(6)
C5A C4A N2A 121.9(5)
C9A C4A N2A 114.5(5)
C6A C5A C4A 118.4(6)
C6A C5A H5A 120.8
C4A C5A H5A 120.8
C5A C6A C7A 121.3(6)
C5A C6A H6A 119.4
C7A C6A H6A 119.4
C8A C7A C6A 117.7(6)
C8A C7A C20A 121.4(6)
C6A C7A C20A 120.9(6)
C9A C8A C7A 123.5(6)
C9A C8A H8A 118.2
C7A C8A H8A 118.2
C8A C9A C4A 115.6(5)
C8A C9A Rh1A 128.2(4)
C4A C9A Rh1A 116.2(4)
C14A C10A C11A 107.1(5)
C14A C10A C15A 127.7(5)
C11A C10A C15A 125.3(5)
C14A C10A Rh1A 71.2(3)
C11A C10A Rh1A 66.4(3)
C15A C10A Rh1A 128.5(4)
C12A C11A C10A 108.6(5)
C12A C11A C16A 126.0(5)
C10A C11A C16A 124.9(5)
C12A C11A Rh1A 71.9(3)
C10A C11A Rh1A 74.9(3)
C16A C11A Rh1A 125.2(4)
C11A C12A C13A 107.1(5)
C11A C12A C17A 126.9(5)
C13A C12A C17A 125.9(5)
C11A C12A Rh1A 69.7(3)
C13A C12A Rh1A 69.6(3)
C17A C12A Rh1A 127.4(4)
C12A C13A C14A 107.1(5)
C12A C13A C18A 126.7(5)
C14A C13A C18A 125.5(5)
C12A C13A Rh1A 71.4(3)
C14A C13A Rh1A 74.1(3)
C18A C13A Rh1A 127.2(4)
C10A C14A C13A 109.6(5)
C10A C14A C19A 126.9(6)
C13A C14A C19A 123.5(5)
C10A C14A Rh1A 72.7(3)
C13A C14A Rh1A 67.4(3)
C19A C14A Rh1A 125.7(4)
C10A C15A H15D 109.5
C10A C15A H15E 109.5
H15D C15A H15E 109.5
C10A C15A H15F 109.5
H15D C15A H15F 109.5
H15E C15A H15F 109.5
C11A C16A H16D 109.5
C11A C16A H16E 109.5
H16D C16A H16E 109.5
C11A C16A H16F 109.5
H16D C16A H16F 109.5
H16E C16A H16F 109.5
C12A C17A H17D 109.5
C12A C17A H17E 109.5
H17D C17A H17E 109.5
C12A C17A H17F 109.5
H17D C17A H17F 109.5
H17E C17A H17F 109.5
C13A C18A H18D 109.5
C13A C18A H18E 109.5
H18D C18A H18E 109.5
C13A C18A H18F 109.5
H18D C18A H18F 109.5
H18E C18A H18F 109.5
C14A C19A H19D 109.5
C14A C19A H19E 109.5
H19D C19A H19E 109.5
C14A C19A H19F 109.5
H19D C19A H19F 109.5
H19E C19A H19F 109.5
C7A C20A H20D 109.5
C7A C20A H20E 109.5
H20D C20A H20E 109.5
C7A C20A H20F 109.5
H20D C20A H20F 109.5
H20E C20A H20F 109.5
Cl3 C21 Cl2 113.1(4)
Cl3 C21 H21A 109.0
Cl2 C21 H21A 109.0
Cl3 C21 H21B 109.0
Cl2 C21 H21B 109.0
H21A C21 H21B 107.8

loop_
_geom_bond_atom_site_label_1
_geom_bond_atom_site_label_2
_geom_bond_distance
Rh1 C9 2.056(5)
Rh1 N1 2.082(5)
Rh1 C13 2.136(5)
Rh1 C11 2.152(5)
Rh1 C12 2.161(5)
Rh1 C14 2.220(5)
Rh1 C10 2.245(5)
Rh1 Cl1 2.4047(15)
N1 C1 1.332(6)
N1 N2 1.366(5)
N2 C3 1.351(6)
N2 C4 1.420(6)
C1 C2 1.401(7)
C1 H1 0.9500
C2 C3 1.366(7)
C2 H2 0.9500
C3 H3 0.9500
C4 C5 1.386(7)
C4 C9 1.397(7)
C5 C6 1.377(7)
C5 H5 0.9500
C6 C7 1.365(7)
C6 H6 0.9500
C7 C8 1.401(7)
C7 C20 1.529(8)
C8 C9 1.389(7)
C8 H8 0.9500
C10 C14 1.387(8)
C10 C11 1.447(7)
C10 C15 1.505(7)
C11 C12 1.430(7)
C11 C16 1.502(7)
C12 C13 1.423(7)
C12 C17 1.489(7)
C13 C14 1.447(7)
C13 C18 1.497(7)
C14 C19 1.507(7)
C15 H15A 0.9800
C15 H15B 0.9800
C15 H15C 0.9800
C16 H16A 0.9800
C16 H16B 0.9800
C16 H16C 0.9800
C17 H17A 0.9800
C17 H17B 0.9800
C17 H17C 0.9800
C18 H18A 0.9800
C18 H18B 0.9800
C18 H18C 0.9800
C19 H19A 0.9800
C19 H19B 0.9800
C19 H19C 0.9800
C20 H20A 0.9800
C20 H20B 0.9800
C20 H20C 0.9800
Rh1A C9A 2.023(6)
Rh1A N1A 2.094(4)
Rh1A C11A 2.135(5)
Rh1A C13A 2.140(5)
Rh1A C12A 2.164(5)
Rh1A C14A 2.230(5)
Rh1A C10A 2.249(5)
Rh1A Cl1A 2.3970(14)
N1A C1A 1.326(6)
N1A N2A 1.352(5)
N2A C3A 1.351(6)
N2A C4A 1.428(7)
C1A C2A 1.392(7)
C1A H1A 0.9500
C2A C3A 1.366(8)
C2A H2A 0.9500
C3A H3A 0.9500
C4A C5A 1.390(7)
C4A C9A 1.396(7)
C5A C6A 1.369(8)
C5A H5A 0.9500
C6A C7A 1.404(8)
C6A H6A 0.9500
C7A C8A 1.396(7)
C7A C20A 1.504(8)
C8A C9A 1.383(7)
C8A H8A 0.9500
C10A C14A 1.386(7)
C10A C11A 1.456(7)
C10A C15A 1.484(7)
C11A C12A 1.417(7)
C11A C16A 1.496(7)
C12A C13A 1.439(7)
C12A C17A 1.494(7)
C13A C14A 1.442(7)
C13A C18A 1.506(7)
C14A C19A 1.500(7)
C15A H15D 0.9800
C15A H15E 0.9800
C15A H15F 0.9800
C16A H16D 0.9800
C16A H16E 0.9800
C16A H16F 0.9800
C17A H17D 0.9800
C17A H17E 0.9800
C17A H17F 0.9800
C18A H18D 0.9800
C18A H18E 0.9800
C18A H18F 0.9800
C19A H19D 0.9800
C19A H19E 0.9800
C19A H19F 0.9800
C20A H20D 0.9800
C20A H20E 0.9800
C20A H20F 0.9800
C21 Cl3 1.734(7)
C21 Cl2 1.751(6)
C21 H21A 0.9900
C21 H21B 0.9900

loop_
_geom_torsion_atom_site_label_1
_geom_torsion_atom_site_label_2
_geom_torsion_atom_site_label_3
_geom_torsion_atom_site_label_4
_geom_torsion
C9 Rh1 N1 C1 178.9(6)
C13 Rh1 N1 C1 -61.3(10)
C11 Rh1 N1 C1 -60.0(6)
C12 Rh1 N1 C1 -88.8(6)
C14 Rh1 N1 C1 -0.3(7)
C10 Rh1 N1 C1 -21.2(6)
Cl1 Rh1 N1 C1 92.3(6)
C9 Rh1 N1 N2 -1.6(3)
C13 Rh1 N1 N2 118.3(7)
C11 Rh1 N1 N2 119.6(4)
C12 Rh1 N1 N2 90.8(4)
C14 Rh1 N1 N2 179.2(3)
C10 Rh1 N1 N2 158.4(3)
Cl1 Rh1 N1 N2 -88.2(3)
C1 N1 N2 C3 -1.0(6)
Rh1 N1 N2 C3 179.2(3)
C1 N1 N2 C4 -178.2(4)
Rh1 N1 N2 C4 2.1(6)
N2 N1 C1 C2 1.1(6)
Rh1 N1 C1 C2 -179.3(4)
N1 C1 C2 C3 -0.7(7)
N1 N2 C3 C2 0.6(6)
C4 N2 C3 C2 177.1(5)
C1 C2 C3 N2 0.1(6)
C3 N2 C4 C5 0.8(9)
N1 N2 C4 C5 177.2(5)
C3 N2 C4 C9 -177.8(5)
N1 N2 C4 C9 -1.5(7)
C9 C4 C5 C6 0.8(9)
N2 C4 C5 C6 -177.7(5)
C4 C5 C6 C7 0.2(9)
C5 C6 C7 C8 -1.8(9)
C5 C6 C7 C20 176.6(6)
C6 C7 C8 C9 2.6(9)
C20 C7 C8 C9 -175.9(5)
C7 C8 C9 C4 -1.6(8)
C7 C8 C9 Rh1 176.5(4)
C5 C4 C9 C8 -0.1(8)
N2 C4 C9 C8 178.5(5)
C5 C4 C9 Rh1 -178.5(4)
N2 C4 C9 Rh1 0.1(6)
N1 Rh1 C9 C8 -177.4(5)
C13 Rh1 C9 C8 18.0(6)
C11 Rh1 C9 C8 89.8(5)
C12 Rh1 C9 C8 56.4(5)
C14 Rh1 C9 C8 1.6(7)
C10 Rh1 C9 C8 83.8(8)
Cl1 Rh1 C9 C8 -87.2(5)
N1 Rh1 C9 C4 0.8(4)
C13 Rh1 C9 C4 -163.9(4)
C11 Rh1 C9 C4 -92.0(4)
C12 Rh1 C9 C4 -125.4(4)
C14 Rh1 C9 C4 179.7(4)
C10 Rh1 C9 C4 -98.1(7)
Cl1 Rh1 C9 C4 91.0(4)
C9 Rh1 C10 C14 -110.7(7)
N1 Rh1 C10 C14 154.9(3)
C13 Rh1 C10 C14 -37.0(3)
C11 Rh1 C10 C14 -119.0(5)
C12 Rh1 C10 C14 -80.4(4)
Cl1 Rh1 C10 C14 59.5(4)
C9 Rh1 C10 C11 8.3(8)
N1 Rh1 C10 C11 -86.1(3)
C13 Rh1 C10 C11 82.0(3)
C12 Rh1 C10 C11 38.7(3)
C14 Rh1 C10 C11 119.0(5)
Cl1 Rh1 C10 C11 178.5(3)
C9 Rh1 C10 C15 126.3(7)
N1 Rh1 C10 C15 31.9(5)
C13 Rh1 C10 C15 -160.0(6)
C11 Rh1 C10 C15 118.0(6)
C12 Rh1 C10 C15 156.7(6)
C14 Rh1 C10 C15 -123.0(7)
Cl1 Rh1 C10 C15 -63.5(5)
C14 C10 C11 C12 -3.3(6)
C15 C10 C11 C12 177.7(5)
Rh1 C10 C11 C12 -63.3(4)
C14 C10 C11 C16 -175.4(5)
C15 C10 C11 C16 5.6(8)
Rh1 C10 C11 C16 124.6(5)
C14 C10 C11 Rh1 60.0(4)
C15 C10 C11 Rh1 -119.0(5)
C9 Rh1 C11 C12 -60.4(4)
N1 Rh1 C11 C12 -142.0(3)
C13 Rh1 C11 C12 37.5(3)
C14 Rh1 C11 C12 80.8(3)
C10 Rh1 C11 C12 116.3(5)
Cl1 Rh1 C11 C12 113.4(4)
C9 Rh1 C11 C10 -176.7(3)
N1 Rh1 C11 C10 101.7(3)
C13 Rh1 C11 C10 -78.7(3)
C12 Rh1 C11 C10 -116.3(5)
C14 Rh1 C11 C10 -35.4(3)
Cl1 Rh1 C11 C10 -2.8(5)
C9 Rh1 C11 C16 60.9(6)
N1 Rh1 C11 C16 -20.7(5)
C13 Rh1 C11 C16 158.8(6)
C12 Rh1 C11 C16 121.3(7)
C14 Rh1 C11 C16 -157.9(6)
C10 Rh1 C11 C16 -122.4(7)
Cl1 Rh1 C11 C16 -125.3(5)
C10 C11 C12 C13 5.3(6)
C16 C11 C12 C13 177.3(5)
Rh1 C11 C12 C13 -60.1(4)
C10 C11 C12 C17 -172.6(5)
C16 C11 C12 C17 -0.7(9)
Rh1 C11 C12 C17 121.9(5)
C10 C11 C12 Rh1 65.4(4)
C16 C11 C12 Rh1 -122.6(5)
C9 Rh1 C12 C13 -110.1(4)
N1 Rh1 C12 C13 167.7(3)
C11 Rh1 C12 C13 118.1(5)
C14 Rh1 C12 C13 39.3(3)
C10 Rh1 C12 C13 79.8(3)
Cl1 Rh1 C12 C13 -14.0(5)
C9 Rh1 C12 C11 131.8(3)
N1 Rh1 C12 C11 49.6(4)
C13 Rh1 C12 C11 -118.1(5)
C14 Rh1 C12 C11 -78.8(3)
C10 Rh1 C12 C11 -38.3(3)
Cl1 Rh1 C12 C11 -132.1(3)
C9 Rh1 C12 C17 10.8(5)
N1 Rh1 C12 C17 -71.4(5)
C13 Rh1 C12 C17 120.9(6)
C11 Rh1 C12 C17 -121.0(6)
C14 Rh1 C12 C17 160.2(6)
C10 Rh1 C12 C17 -159.3(6)
Cl1 Rh1 C12 C17 106.9(5)
C11 C12 C13 C14 -5.2(6)
C17 C12 C13 C14 172.7(5)
Rh1 C12 C13 C14 -65.7(4)
C11 C12 C13 C18 -174.0(5)
C17 C12 C13 C18 4.0(9)
Rh1 C12 C13 C18 125.5(6)
C11 C12 C13 Rh1 60.5(4)
C17 C12 C13 Rh1 -121.5(5)
C9 Rh1 C13 C12 79.6(4)
N1 Rh1 C13 C12 -36.1(8)
C11 Rh1 C13 C12 -37.6(3)
C14 Rh1 C13 C12 -115.0(5)
C10 Rh1 C13 C12 -80.3(4)
Cl1 Rh1 C13 C12 171.4(3)
C9 Rh1 C13 C14 -165.4(3)
N1 Rh1 C13 C14 78.9(8)
C11 Rh1 C13 C14 77.4(4)
C12 Rh1 C13 C14 115.0(5)
C10 Rh1 C13 C14 34.6(3)
Cl1 Rh1 C13 C14 -73.6(3)
C9 Rh1 C13 C18 -43.4(6)
N1 Rh1 C13 C18 -159.1(6)
C11 Rh1 C13 C18 -160.5(6)
C12 Rh1 C13 C18 -123.0(7)
C14 Rh1 C13 C18 122.1(7)
C10 Rh1 C13 C18 156.7(6)
Cl1 Rh1 C13 C18 48.4(5)
C11 C10 C14 C13 0.1(6)
C15 C10 C14 C13 179.0(5)
Rh1 C10 C14 C13 57.7(4)
C11 C10 C14 C19 179.9(5)
C15 C10 C14 C19 -1.2(9)
Rh1 C10 C14 C19 -122.4(5)
C11 C10 C14 Rh1 -57.7(4)
C15 C10 C14 Rh1 121.2(6)
C12 C13 C14 C10 3.2(6)
C18 C13 C14 C10 172.3(5)
Rh1 C13 C14 C10 -61.0(4)
C12 C13 C14 C19 -176.6(5)
C18 C13 C14 C19 -7.6(8)
Rh1 C13 C14 C19 119.1(5)
C12 C13 C14 Rh1 64.3(4)
C18 C13 C14 Rh1 -126.7(5)
C9 Rh1 C14 C10 145.5(4)
N1 Rh1 C14 C10 -35.9(5)
C13 Rh1 C14 C10 120.3(5)
C11 Rh1 C14 C10 37.5(3)
C12 Rh1 C14 C10 81.1(4)
Cl1 Rh1 C14 C10 -127.4(3)
C9 Rh1 C14 C13 25.2(5)
N1 Rh1 C14 C13 -156.2(3)
C11 Rh1 C14 C13 -82.8(4)
C12 Rh1 C14 C13 -39.2(3)
C10 Rh1 C14 C13 -120.3(5)
Cl1 Rh1 C14 C13 112.3(3)
C9 Rh1 C14 C19 -91.9(6)
N1 Rh1 C14 C19 86.6(6)
C13 Rh1 C14 C19 -117.1(6)
C11 Rh1 C14 C19 160.1(6)
C12 Rh1 C14 C19 -156.4(6)
C10 Rh1 C14 C19 122.5(7)
Cl1 Rh1 C14 C19 -4.9(5)
C9A Rh1A N1A C1A -179.5(6)
C11A Rh1A N1A C1A -62.5(6)
C13A Rh1A N1A C1A -66.6(9)
C12A Rh1A N1A C1A -91.6(6)
C14A Rh1A N1A C1A -3.2(7)
C10A Rh1A N1A C1A -23.5(6)
Cl1A Rh1A N1A C1A 92.1(5)
C9A Rh1A N1A N2A -6.9(3)
C11A Rh1A N1A N2A 110.1(3)
C13A Rh1A N1A N2A 106.1(7)
C12A Rh1A N1A N2A 81.0(4)
C14A Rh1A N1A N2A 169.4(3)
C10A Rh1A N1A N2A 149.1(3)
Cl1A Rh1A N1A N2A -95.3(3)
C1A N1A N2A C3A 0.7(6)
Rh1A N1A N2A C3A -174.2(3)
C1A N1A N2A C4A -177.7(4)
Rh1A N1A N2A C4A 7.3(5)
N2A N1A C1A C2A -0.9(6)
Rh1A N1A C1A C2A 172.1(4)
N1A C1A C2A C3A 0.8(6)
N1A N2A C3A C2A -0.2(6)
C4A N2A C3A C2A 177.8(5)
C1A C2A C3A N2A -0.3(6)
C3A N2A C4A C5A -2.4(9)
N1A N2A C4A C5A 175.6(5)
C3A N2A C4A C9A 179.1(5)
N1A N2A C4A C9A -2.9(7)
C9A C4A C5A C6A 0.9(9)
N2A C4A C5A C6A -177.5(5)
C4A C5A C6A C7A 0.4(9)
C5A C6A C7A C8A -0.8(8)
C5A C6A C7A C20A 179.9(5)
C6A C7A C8A C9A 0.0(8)
C20A C7A C8A C9A 179.3(5)
C7A C8A C9A C4A 1.1(8)
C7A C8A C9A Rh1A -178.8(4)
C5A C4A C9A C8A -1.6(8)
N2A C4A C9A C8A 176.9(5)
C5A C4A C9A Rh1A 178.4(4)
N2A C4A C9A Rh1A -3.2(6)
N1A Rh1A C9A C8A -174.7(5)
C11A Rh1A C9A C8A 92.0(5)
C13A Rh1A C9A C8A 21.4(5)
C12A Rh1A C9A C8A 59.3(5)
C14A Rh1A C9A C8A 9.7(7)
C10A Rh1A C9A C8A 85.5(7)
Cl1A Rh1A C9A C8A -83.3(5)
N1A Rh1A C9A C4A 5.3(4)
C11A Rh1A C9A C4A -87.9(5)
C13A Rh1A C9A C4A -158.5(4)
C12A Rh1A C9A C4A -120.6(4)
C14A Rh1A C9A C4A -170.2(4)
C10A Rh1A C9A C4A -94.5(7)
Cl1A Rh1A C9A C4A 96.7(4)
C9A Rh1A C10A C14A -109.8(6)
N1A Rh1A C10A C14A 156.0(3)
C11A Rh1A C10A C14A -119.1(5)
C13A Rh1A C10A C14A -36.7(3)
C12A Rh1A C10A C14A -80.5(4)
Cl1A Rh1A C10A C14A 57.9(4)
C9A Rh1A C10A C11A 9.3(7)
N1A Rh1A C10A C11A -84.9(3)
C13A Rh1A C10A C11A 82.4(3)
C12A Rh1A C10A C11A 38.6(3)
C14A Rh1A C10A C11A 119.1(5)
Cl1A Rh1A C10A C11A 177.0(3)
C9A Rh1A C10A C15A 126.6(6)
N1A Rh1A C10A C15A 32.3(5)
C11A Rh1A C10A C15A 117.3(6)
C13A Rh1A C10A C15A -160.3(5)
C12A Rh1A C10A C15A 155.8(5)
C14A Rh1A C10A C15A -123.6(6)
Cl1A Rh1A C10A C15A -65.8(5)
C14A C10A C11A C12A -4.5(6)
C15A C10A C11A C12A 174.0(5)
Rh1A C10A C11A C12A -64.5(4)
C14A C10A C11A C16A -177.3(5)
C15A C10A C11A C16A 1.2(9)
Rh1A C10A C11A C16A 122.7(6)
C14A C10A C11A Rh1A 59.9(4)
C15A C10A C11A Rh1A -121.5(5)
C9A Rh1A C11A C12A -59.9(4)
N1A Rh1A C11A C12A -140.9(3)
C13A Rh1A C11A C12A 37.8(3)
C14A Rh1A C11A C12A 80.7(3)
C10A Rh1A C11A C12A 115.9(5)
Cl1A Rh1A C11A C12A 109.8(4)
C9A Rh1A C11A C10A -175.8(3)
N1A Rh1A C11A C10A 103.2(3)
C13A Rh1A C11A C10A -78.1(3)
C12A Rh1A C11A C10A -115.9(5)
C14A Rh1A C11A C10A -35.2(3)
Cl1A Rh1A C11A C10A -6.1(6)
C9A Rh1A C11A C16A 61.8(5)
N1A Rh1A C11A C16A -19.2(5)
C13A Rh1A C11A C16A 159.5(5)
C12A Rh1A C11A C16A 121.7(6)
C14A Rh1A C11A C16A -157.6(5)
C10A Rh1A C11A C16A -122.4(6)
Cl1A Rh1A C11A C16A -128.4(4)
C10A C11A C12A C13A 6.7(6)
C16A C11A C12A C13A 179.4(5)
Rh1A C11A C12A C13A -59.8(4)
C10A C11A C12A C17A -171.4(5)
C16A C11A C12A C17A 1.3(9)
Rh1A C11A C12A C17A 122.1(6)
C10A C11A C12A Rh1A 66.4(4)
C16A C11A C12A Rh1A -120.8(6)
C9A Rh1A C12A C11A 129.9(3)
N1A Rh1A C12A C11A 50.6(4)
C13A Rh1A C12A C11A -118.2(5)
C14A Rh1A C12A C11A -79.2(3)
C10A Rh1A C12A C11A -38.8(3)
Cl1A Rh1A C12A C11A -135.5(3)
C9A Rh1A C12A C13A -111.9(3)
N1A Rh1A C12A C13A 168.9(3)
C11A Rh1A C12A C13A 118.2(5)
C14A Rh1A C12A C13A 39.1(3)
C10A Rh1A C12A C13A 79.4(3)
Cl1A Rh1A C12A C13A -17.3(5)
C9A Rh1A C12A C17A 8.3(5)
N1A Rh1A C12A C17A -70.9(6)
C11A Rh1A C12A C17A -121.5(6)
C13A Rh1A C12A C17A 120.2(6)
C14A Rh1A C12A C17A 159.3(6)
C10A Rh1A C12A C17A -160.3(6)
Cl1A Rh1A C12A C17A 102.9(5)
C11A C12A C13A C14A -6.3(6)
C17A C12A C13A C14A 171.9(5)
Rh1A C12A C13A C14A -66.1(4)
C11A C12A C13A C18A -177.1(5)
C17A C12A C13A C18A 1.0(9)
Rh1A C12A C13A C18A 123.0(6)
C11A C12A C13A Rh1A 59.8(4)
C17A C12A C13A Rh1A -122.1(5)
C9A Rh1A C13A C12A 76.0(3)
N1A Rh1A C13A C12A -32.8(8)
C11A Rh1A C13A C12A -37.2(3)
C14A Rh1A C13A C12A -114.8(5)
C10A Rh1A C13A C12A -80.3(3)
Cl1A Rh1A C13A C12A 169.2(3)
C9A Rh1A C13A C14A -169.2(3)
N1A Rh1A C13A C14A 82.0(8)
C11A Rh1A C13A C14A 77.5(3)
C12A Rh1A C13A C14A 114.8(5)
C10A Rh1A C13A C14A 34.4(3)
Cl1A Rh1A C13A C14A -76.0(3)
C9A Rh1A C13A C18A -46.4(6)
N1A Rh1A C13A C18A -155.2(6)
C11A Rh1A C13A C18A -159.6(6)
C12A Rh1A C13A C18A -122.4(7)
C14A Rh1A C13A C18A 122.8(7)
C10A Rh1A C13A C18A 157.3(6)
Cl1A Rh1A C13A C18A 46.8(5)
C11A C10A C14A C13A 0.5(6)
C15A C10A C14A C13A -178.0(5)
Rh1A C10A C14A C13A 57.4(4)
C11A C10A C14A C19A -179.0(5)
C15A C10A C14A C19A 2.5(9)
Rh1A C10A C14A C19A -122.1(6)
C11A C10A C14A Rh1A -56.9(4)
C15A C10A C14A Rh1A 124.6(6)
C12A C13A C14A C10A 3.6(6)
C18A C13A C14A C10A 174.6(5)
Rh1A C13A C14A C10A -60.7(4)
C12A C13A C14A C19A -176.9(5)
C18A C13A C14A C19A -5.9(9)
Rh1A C13A C14A C19A 118.9(5)
C12A C13A C14A Rh1A 64.2(4)
C18A C13A C14A Rh1A -124.8(6)
C9A Rh1A C14A C10A 138.8(4)
N1A Rh1A C14A C10A -34.9(4)
C11A Rh1A C14A C10A 37.8(3)
C13A Rh1A C14A C10A 120.7(5)
C12A Rh1A C14A C10A 81.0(4)
Cl1A Rh1A C14A C10A -129.5(3)
C9A Rh1A C14A C13A 18.1(5)
N1A Rh1A C14A C13A -155.6(3)
C11A Rh1A C14A C13A -82.9(3)
C12A Rh1A C14A C13A -39.7(3)
C10A Rh1A C14A C13A -120.7(5)
Cl1A Rh1A C14A C13A 109.8(3)
C9A Rh1A C14A C19A -97.8(6)
N1A Rh1A C14A C19A 88.6(5)
C11A Rh1A C14A C19A 161.2(6)
C13A Rh1A C14A C19A -115.9(6)
C12A Rh1A C14A C19A -155.6(6)
C10A Rh1A C14A C19A 123.4(7)
Cl1A Rh1A C14A C19A -6.0(5)
